data_7250922
loop_
_publ_author_name
'Wang, Zengping'
'Zhai, Xiaofang'
'Bai, Pengtao'
'Fang, Li'
'Zheng, Shaojun'
'Zhao, Jiajia'
'Yang, Fu'
'Xu, Chen'
'Song, Heng'

_publ_section_title
;
 An unconventional photochemical amide synthesis from excited-state
 nitroarenes
;
_journal_issue 42
_journal_name_full 'Green Chemistry'
_journal_page_first 13427
_journal_page_last 13435
_journal_paper_doi 10.1039/D5GC03649F
_journal_volume 27
_journal_year 2025
_chemical_formula_moiety 'C10 H7 N O3'
_chemical_formula_sum 'C10 H7 N O3'
_chemical_formula_weight 189.17
_space_group_crystal_system monoclinic
_space_group_IT_number 14
_space_group_name_Hall '-P 2ybc'
_space_group_name_H-M_alt 'P 1 21/c 1'
_atom_sites_solution_hydrogens geom
_audit_creation_method SHELXL-2019/1
_audit_update_record
;
2025-04-22 deposited with the CCDC.	2025-09-26 downloaded from the CCDC.
;
_cell_angle_alpha 90
_cell_angle_beta 99.35(6)
_cell_angle_gamma 90
_cell_formula_units_Z 4
_cell_length_a 5.158(4)
_cell_length_b 16.263(13)
_cell_length_c 11.109(10)
_cell_measurement_temperature 296(2)
_cell_volume 919.5(13)
_computing_structure_refinement 'SHELXL-2019/1 (Sheldrick, 2019)'
_diffrn_ambient_temperature 296(2)
_diffrn_measured_fraction_theta_full 0.968
_diffrn_measured_fraction_theta_max 0.937
_diffrn_radiation_type MoK\a
_diffrn_radiation_wavelength 0.71073
_diffrn_reflns_av_R_equivalents 0.0420
_diffrn_reflns_av_unetI/netI 0.0641
_diffrn_reflns_Laue_measured_fraction_full 0.968
_diffrn_reflns_Laue_measured_fraction_max 0.937
_diffrn_reflns_limit_h_max 6
_diffrn_reflns_limit_h_min -6
_diffrn_reflns_limit_k_max 18
_diffrn_reflns_limit_k_min -21
_diffrn_reflns_limit_l_max 12
_diffrn_reflns_limit_l_min -14
_diffrn_reflns_number 4212
_diffrn_reflns_point_group_measured_fraction_full 0.968
_diffrn_reflns_point_group_measured_fraction_max 0.937
_diffrn_reflns_theta_full 25.242
_diffrn_reflns_theta_max 28.009
_diffrn_reflns_theta_min 2.505
_exptl_absorpt_coefficient_mu 0.103
_exptl_crystal_density_diffrn 1.366
_exptl_crystal_F_000 392
_refine_diff_density_max 1.133
_refine_diff_density_min -0.580
_refine_diff_density_rms 0.168
_refine_ls_extinction_method none
_refine_ls_goodness_of_fit_ref 1.690
_refine_ls_hydrogen_treatment constr
_refine_ls_matrix_type full
_refine_ls_number_parameters 127
_refine_ls_number_reflns 2084
_refine_ls_number_restraints 0
_refine_ls_restrained_S_all 1.690
_refine_ls_R_factor_all 0.1516
_refine_ls_R_factor_gt 0.0944
_refine_ls_shift/su_max 0.002
_refine_ls_shift/su_mean 0.000
_refine_ls_structure_factor_coef Fsqd
_refine_ls_weighting_details 'w=1/[\s^2^(Fo^2^)+(0.1000P)^2^] where P=(Fo^2^+2Fc^2^)/3'
_refine_ls_weighting_scheme calc
_refine_ls_wR_factor_gt 0.2590
_refine_ls_wR_factor_ref 0.2929
_reflns_Friedel_coverage 0.000
_reflns_number_gt 1218
_reflns_number_total 2084
_reflns_threshold_expression 'I > 2\s(I)'
_cod_data_source_file d5gc03649f2.cif
_cod_data_source_block Y_a
_cod_depositor_comments 'Adding full bibliography for 7250918--7250924.cif.'
_cod_original_sg_symbol_H-M 'P 21/c'
_cod_database_code 7250922
_shelx_shelxl_version_number 2019/1
_shelx_space_group_comment
;
The symmetry employed for this shelxl refinement is uniquely defined
by the following loop, which should always be used as a source of
symmetry information in preference to the above space-group names.
They are only intended as comments.
;

loop_
_space_group_symop_operation_xyz
'x, y, z'
'-x, y+1/2, -z+1/2'
'-x, -y, -z'
'x, -y-1/2, z-1/2'

loop_
_atom_site_label
_atom_site_type_symbol
_atom_site_fract_x
_atom_site_fract_y
_atom_site_fract_z
_atom_site_U_iso_or_equiv
_atom_site_adp_type
_atom_site_occupancy
_atom_site_site_symmetry_order
_atom_site_calc_flag
_atom_site_refinement_flags_posn
_atom_site_refinement_flags_adp
_atom_site_refinement_flags_occupancy
_atom_site_disorder_assembly
_atom_site_disorder_group
O1 O 0.5622(6) 0.21465(18) 0.46799(18) 0.0587(9) Uani 1 1 d . . . . .
O2 O 0.9093(6) 0.10179(17) 0.43236(19) 0.0594(9) Uani 1 1 d . . . . .
O3 O 0.4496(7) 0.35257(19) 0.5324(2) 0.0655(10) Uani 1 1 d . . . . .
N1 N 0.6026(6) 0.29036(18) 0.7100(2) 0.0415(8) Uani 1 1 d . . . . .
C1 C 0.0657(9) 0.4399(3) 0.6463(4) 0.0608(12) Uani 1 1 d . . . . .
H5 H 0.003553 0.421382 0.563631 0.073 Uiso 1 1 calc R U . . .
H1 H -0.071489 0.450722 0.694457 0.073 Uiso 1 1 calc R U . . .
C2 C 0.3218(8) 0.4050(2) 0.7112(3) 0.0493(10) Uani 1 1 d . . . . .
H7 H 0.337337 0.396399 0.799410 0.059 Uiso 1 1 calc R U . . .
C3 C 0.4612(7) 0.3473(2) 0.6435(3) 0.0423(9) Uani 1 1 d . . . . .
C4 C 0.7769(7) 0.2299(2) 0.6764(3) 0.0391(9) Uani 1 1 d . . . . .
C5 C 0.9742(8) 0.2026(2) 0.7663(3) 0.0459(9) Uani 1 1 d . . . . .
H4 H 0.990604 0.226145 0.843456 0.055 Uiso 1 1 calc R U . . .
C6 C 1.1470(9) 0.1421(2) 0.7465(3) 0.0517(10) Uani 1 1 d . . . . .
H3 H 1.275338 0.124258 0.809740 0.062 Uiso 1 1 calc R U . . .
C7 C 1.1289(9) 0.1079(3) 0.6320(4) 0.0550(11) Uani 1 1 d . . . . .
H2 H 1.246442 0.067782 0.615105 0.066 Uiso 1 1 calc R U . . .
C8 C 0.7520(8) 0.1950(2) 0.5616(3) 0.0444(9) Uani 1 1 d . . . . .
C9 C 0.9340(9) 0.1349(2) 0.5454(3) 0.0511(11) Uani 1 1 d . . . . .
C10 C 0.2986(9) 0.4919(3) 0.6668(4) 0.0643(12) Uani 1 1 d . . . . .
H6 H 0.376761 0.542636 0.658322 0.077 Uiso 1 1 calc R U . . .

loop_
_atom_site_aniso_label
_atom_site_aniso_U_11
_atom_site_aniso_U_22
_atom_site_aniso_U_33
_atom_site_aniso_U_23
_atom_site_aniso_U_13
_atom_site_aniso_U_12
O1 0.072(2) 0.075(2) 0.0266(11) -0.0037(11) 0.0009(12) 0.0062(16)
O2 0.093(2) 0.0609(18) 0.0252(11) -0.0143(10) 0.0115(12) 0.0181(16)
O3 0.098(3) 0.069(2) 0.0284(12) 0.0107(11) 0.0090(13) 0.0209(17)
N1 0.0522(19) 0.0486(18) 0.0248(12) 0.0019(11) 0.0094(12) 0.0032(15)
C1 0.047(3) 0.063(3) 0.071(3) 0.004(2) 0.006(2) 0.002(2)
C2 0.060(3) 0.051(2) 0.0381(16) 0.0029(15) 0.0110(17) 0.009(2)
C3 0.047(2) 0.050(2) 0.0297(14) 0.0023(14) 0.0039(15) 0.0019(18)
C4 0.049(2) 0.0418(19) 0.0277(13) 0.0026(13) 0.0089(14) -0.0040(17)
C5 0.061(3) 0.044(2) 0.0316(14) -0.0026(14) 0.0048(16) -0.0013(19)
C6 0.054(2) 0.053(2) 0.0465(18) 0.0007(17) 0.0028(17) 0.005(2)
C7 0.063(3) 0.051(2) 0.053(2) 0.0015(18) 0.0140(19) 0.010(2)
C8 0.056(2) 0.049(2) 0.0288(14) 0.0006(14) 0.0101(15) -0.0055(19)
C9 0.072(3) 0.052(2) 0.0317(15) -0.0101(15) 0.0153(17) -0.002(2)
C10 0.053(3) 0.046(2) 0.094(3) 0.000(2) 0.011(2) -0.001(2)

loop_
_atom_type_symbol
_atom_type_description
_atom_type_scat_dispersion_real
_atom_type_scat_dispersion_imag
_atom_type_scat_source
C C 0.0033 0.0016 'International Tables Vol C Tables 4.2.6.8 and 6.1.1.4'
H H 0.0000 0.0000 'International Tables Vol C Tables 4.2.6.8 and 6.1.1.4'
N N 0.0061 0.0033 'International Tables Vol C Tables 4.2.6.8 and 6.1.1.4'
O O 0.0106 0.0060 'International Tables Vol C Tables 4.2.6.8 and 6.1.1.4'

loop_
_geom_angle_atom_site_label_1
_geom_angle_atom_site_label_2
_geom_angle_atom_site_label_3
_geom_angle
_geom_angle_site_symmetry_1
_geom_angle_site_symmetry_3
_geom_angle_publ_flag
C3 N1 C4 130.5(2) . . ?
C10 C1 C2 60.5(3) . . ?
C10 C1 H5 117.7 . . ?
C2 C1 H5 117.7 . . ?
C10 C1 H1 117.7 . . ?
C2 C1 H1 117.7 . . ?
H5 C1 H1 114.8 . . ?
C3 C2 C10 117.1(3) . . ?
C3 C2 C1 117.4(3) . . ?
C10 C2 C1 58.0(3) . . ?
C3 C2 H7 117.0 . . ?
C10 C2 H7 117.0 . . ?
C1 C2 H7 117.0 . . ?
O3 C3 N1 122.7(3) . . ?
O3 C3 C2 121.6(3) . . ?
N1 C3 C2 115.7(3) . . ?
C5 C4 C8 118.9(3) . . ?
C5 C4 N1 117.1(3) . . ?
C8 C4 N1 123.9(3) . . ?
C6 C5 C4 122.6(3) . . ?
C6 C5 H4 118.7 . . ?
C4 C5 H4 118.7 . . ?
C5 C6 C7 119.4(4) . . ?
C5 C6 H3 120.3 . . ?
C7 C6 H3 120.3 . . ?
C9 C7 C6 117.3(4) . . ?
C9 C7 H2 121.4 . . ?
C6 C7 H2 121.4 . . ?
O1 C8 C4 124.2(4) . . ?
O1 C8 C9 119.3(3) . . ?
C4 C8 C9 116.5(3) . . ?
C7 C9 O2 118.6(4) . . ?
C7 C9 C8 125.4(3) . . ?
O2 C9 C8 115.9(4) . . ?
C1 C10 C2 61.5(3) . . ?
C1 C10 H6 149.3 . . ?
C2 C10 H6 149.3 . . ?

loop_
_geom_bond_atom_site_label_1
_geom_bond_atom_site_label_2
_geom_bond_distance
_geom_bond_site_symmetry_2
_geom_bond_publ_flag
O1 C8 1.346(4) . ?
O2 C9 1.354(4) . ?
O3 C3 1.229(4) . ?
N1 C3 1.327(5) . ?
N1 C4 1.422(4) . ?
C1 C10 1.457(6) . ?
C1 C2 1.509(6) . ?
C1 H5 0.9700 . ?
C1 H1 0.9700 . ?
C2 C3 1.463(5) . ?
C2 C10 1.494(6) . ?
C2 H7 0.9800 . ?
C4 C5 1.379(5) . ?
C4 C8 1.382(4) . ?
C5 C6 1.369(5) . ?
C5 H4 0.9300 . ?
C6 C7 1.378(5) . ?
C6 H3 0.9300 . ?
C7 C9 1.347(6) . ?
C7 H2 0.9300 . ?
C8 C9 1.387(5) . ?
C10 H6 0.9300 . ?

loop_
_geom_torsion_atom_site_label_1
_geom_torsion_atom_site_label_2
_geom_torsion_atom_site_label_3
_geom_torsion_atom_site_label_4
_geom_torsion
_geom_torsion_site_symmetry_1
_geom_torsion_site_symmetry_2
_geom_torsion_site_symmetry_3
_geom_torsion_site_symmetry_4
_geom_torsion_publ_flag
C10 C1 C2 C3 -106.4(4) . . . . ?
C4 N1 C3 O3 4.8(6) . . . . ?
C4 N1 C3 C2 -174.2(3) . . . . ?
C10 C2 C3 O3 -34.5(6) . . . . ?
C1 C2 C3 O3 31.7(6) . . . . ?
C10 C2 C3 N1 144.5(4) . . . . ?
C1 C2 C3 N1 -149.3(4) . . . . ?
C3 N1 C4 C5 153.7(4) . . . . ?
C3 N1 C4 C8 -29.3(6) . . . . ?
C8 C4 C5 C6 0.0(6) . . . . ?
N1 C4 C5 C6 177.1(3) . . . . ?
C4 C5 C6 C7 1.5(6) . . . . ?
C5 C6 C7 C9 -1.8(6) . . . . ?
C5 C4 C8 O1 177.7(3) . . . . ?
N1 C4 C8 O1 0.8(6) . . . . ?
C5 C4 C8 C9 -1.0(5) . . . . ?
N1 C4 C8 C9 -177.9(3) . . . . ?
C6 C7 C9 O2 -179.3(4) . . . . ?
C6 C7 C9 C8 0.8(7) . . . . ?
O1 C8 C9 C7 -178.2(4) . . . . ?
C4 C8 C9 C7 0.6(6) . . . . ?
O1 C8 C9 O2 1.9(5) . . . . ?
C4 C8 C9 O2 -179.3(3) . . . . ?
C3 C2 C10 C1 106.9(4) . . . . ?
